data_7151944
loop_
_publ_author_name
'Parsons, Thomas B.'
'Ghellamallah, C\'edric'
'Male, Louise'
'Spencer, Neil'
'Grainger, Richard S.'

_publ_section_title
;
 Regioselective dibromination of methyl indole-3-carboxylate and
 application in the synthesis of 5,6-dibromoindoles.
;
_journal_issue 14
_journal_name_full 'Organic &amp; biomolecular chemistry'
_journal_page_first 5021
_journal_page_last 5023
_journal_paper_doi 10.1039/c1ob05522d
_journal_volume 9
_journal_year 2011
_chemical_formula_moiety 'C8 H5 Br2 N'
_chemical_formula_sum 'C8 H5 Br2 N'
_chemical_formula_weight 274.95
_chemical_name_common 5,6-Dibromo-1H-indole
_chemical_name_systematic
;
5,6-Dibromo-1H-indole
;
_space_group_IT_number 61
_symmetry_cell_setting orthorhombic
_symmetry_space_group_name_Hall '-P 2ac 2ab'
_symmetry_space_group_name_H-M 'P b c a'
_atom_sites_solution_hydrogens geom
_atom_sites_solution_primary direct
_atom_sites_solution_secondary difmap
_audit_creation_method SHELXL-97
_cell_angle_alpha 90.00
_cell_angle_beta 90.00
_cell_angle_gamma 90.00
_cell_formula_units_Z 8
_cell_length_a 11.0874(6)
_cell_length_b 7.5403(4)
_cell_length_c 18.8720(10)
_cell_measurement_reflns_used 6615
_cell_measurement_temperature 150(2)
_cell_measurement_theta_max 70.804
_cell_measurement_theta_min 4.626
_cell_volume 1577.74(15)
_computing_cell_refinement 'SAINT V6.28A (Bruker, 1997)'
_computing_data_collection 'SMART V5.626 (Bruker, 1997)'
_computing_data_reduction 'SAINT V6.28A (Bruker, 1997)'
_computing_molecular_graphics
;
OLEX2 (Dolomanov, O.V., Bourhis, L.J., Gildea, R.J., Howard, J.A.K,
& Puschmann, H., 2009)
;
_computing_publication_material 'WinGX (Farrugia, 1999)'
_computing_structure_refinement 'SHELXL-97 (Sheldrick, 2008)'
_computing_structure_solution
;
Sir2004 (Burla, Caliandro, Camalli, Carrozzini, Cascarano,
De Caro, Giacovazzo, Polidori, & Spagna, 2005)
;
_diffrn_ambient_temperature 150(2)
_diffrn_measured_fraction_theta_full 0.993
_diffrn_measured_fraction_theta_max 0.993
_diffrn_measurement_device_type 'Bruker SMART 6000'
_diffrn_measurement_method 'Omega scans'
_diffrn_radiation_monochromator graphite
_diffrn_radiation_source 'fine-focus sealed tube'
_diffrn_radiation_type CuK\a
_diffrn_radiation_wavelength 1.54184
_diffrn_reflns_av_R_equivalents 0.0310
_diffrn_reflns_av_sigmaI/netI 0.0153
_diffrn_reflns_limit_h_max 12
_diffrn_reflns_limit_h_min -13
_diffrn_reflns_limit_k_max 9
_diffrn_reflns_limit_k_min -9
_diffrn_reflns_limit_l_max 22
_diffrn_reflns_limit_l_min -22
_diffrn_reflns_number 14874
_diffrn_reflns_theta_full 70.03
_diffrn_reflns_theta_max 70.03
_diffrn_reflns_theta_min 7.48
_exptl_absorpt_coefficient_mu 12.421
_exptl_absorpt_correction_T_max 0.1902
_exptl_absorpt_correction_T_min 0.1286
_exptl_absorpt_correction_type multi-scan
_exptl_absorpt_process_details 'SADABS V2.07 (Sheldrick, G.M., 2007)'
_exptl_crystal_colour Colourless
_exptl_crystal_density_diffrn 2.315
_exptl_crystal_density_method 'not measured'
_exptl_crystal_description Block
_exptl_crystal_F_000 1040
_exptl_crystal_size_max 0.28
_exptl_crystal_size_mid 0.24
_exptl_crystal_size_min 0.20
_refine_diff_density_max 0.483
_refine_diff_density_min -0.938
_refine_diff_density_rms 0.144
_refine_ls_extinction_method none
_refine_ls_goodness_of_fit_ref 1.197
_refine_ls_hydrogen_treatment constr
_refine_ls_matrix_type full
_refine_ls_number_parameters 100
_refine_ls_number_reflns 1491
_refine_ls_number_restraints 0
_refine_ls_restrained_S_all 1.197
_refine_ls_R_factor_all 0.0281
_refine_ls_R_factor_gt 0.0279
_refine_ls_shift/su_max 0.000
_refine_ls_shift/su_mean 0.000
_refine_ls_structure_factor_coef Fsqd
_refine_ls_weighting_details 'calc w=1/[\s^2^(Fo^2^)+(0.0398P)^2^+3.2618P] where P=(Fo^2^+2Fc^2^)/3'
_refine_ls_weighting_scheme calc
_refine_ls_wR_factor_gt 0.0777
_refine_ls_wR_factor_ref 0.0778
_reflns_number_gt 1483
_reflns_number_total 1491
_reflns_threshold_expression >2\s(I)
_cod_data_source_file c1ob05522d.txt
_cod_data_source_block 7
_cod_depositor_comments
;
The following automatic conversions were performed:

'_symmetry_cell_setting' value 'Orthorhombic' changed to
'orthorhombic' according to
/home/saulius/struct/CIF-dictionaries/cif_core.dic dictionary named
'cif_core.dic' version 2.4.1 from
2010-06-29.

'_exptl_absorpt_correction_type' value 'Multi-scan'
changed to 'multi-scan' according to
/home/saulius/struct/CIF-dictionaries/cif_core.dic dictionary named
'cif_core.dic' version 2.4.1 from 2010-06-29.

Automatic conversion script
Id: cif_fix_values 1715 2011-07-08 13:25:40Z adriana 
;
_cod_original_sg_symbol_H-M Pbca
_cod_database_code 7151944

loop_
_symmetry_equiv_pos_as_xyz
'x, y, z'
'-x+1/2, -y, z+1/2'
'x+1/2, -y+1/2, -z'
'-x, y+1/2, -z+1/2'
'-x, -y, -z'
'x-1/2, y, -z-1/2'
'-x-1/2, y-1/2, z'
'x, -y-1/2, z-1/2'

loop_
_atom_site_label
_atom_site_type_symbol
_atom_site_fract_x
_atom_site_fract_y
_atom_site_fract_z
_atom_site_U_iso_or_equiv
_atom_site_adp_type
_atom_site_occupancy
_atom_site_symmetry_multiplicity
_atom_site_calc_flag
_atom_site_refinement_flags
_atom_site_disorder_assembly
_atom_site_disorder_group
C1 C 0.0619(3) 0.2157(4) 0.14167(16) 0.0136(6) Uani 1 1 d . . .
C2 C 0.1746(3) 0.1318(4) 0.13997(15) 0.0126(6) Uani 1 1 d . . .
C3 C 0.2373(3) 0.0940(4) 0.20101(17) 0.0142(6) Uani 1 1 d . . .
H3 H 0.3134 0.0362 0.1996 0.017 Uiso 1 1 calc R . .
C4 C 0.1848(3) 0.1439(4) 0.26505(15) 0.0127(6) Uani 1 1 d . . .
C5 C 0.0725(3) 0.2333(4) 0.26796(16) 0.0141(6) Uani 1 1 d . . .
C6 C 0.0111(3) 0.2696(4) 0.20512(17) 0.0138(6) Uani 1 1 d . . .
H6 H -0.0640 0.3302 0.2058 0.017 Uiso 1 1 calc R . .
C7 C 0.0482(3) 0.2646(4) 0.34148(18) 0.0190(7) Uani 1 1 d . . .
H7 H -0.0202 0.3235 0.3607 0.023 Uiso 1 1 calc R . .
C8 C 0.1420(3) 0.1937(4) 0.37849(16) 0.0217(7) Uani 1 1 d . . .
H8 H 0.1492 0.1950 0.4287 0.026 Uiso 1 1 calc R . .
N1 N 0.2245(2) 0.1205(4) 0.33332(14) 0.0196(6) Uani 1 1 d . . .
H1 H 0.2918 0.0672 0.3459 0.024 Uiso 1 1 calc R . .
Br1 Br -0.02617(3) 0.25563(5) 0.057327(16) 0.01970(15) Uani 1 1 d . . .
Br2 Br 0.24547(3) 0.06105(4) 0.053205(16) 0.01896(14) Uani 1 1 d . . .

loop_
_atom_site_aniso_label
_atom_site_aniso_U_11
_atom_site_aniso_U_22
_atom_site_aniso_U_33
_atom_site_aniso_U_23
_atom_site_aniso_U_13
_atom_site_aniso_U_12
C1 0.0139(14) 0.0138(13) 0.0132(14) 0.0021(11) -0.0020(12) -0.0011(11)
C2 0.0154(13) 0.0080(13) 0.0142(13) -0.0010(11) 0.0023(11) -0.0017(10)
C3 0.0114(13) 0.0125(13) 0.0187(15) 0.0012(12) 0.0005(11) 0.0002(11)
C4 0.0143(13) 0.0089(13) 0.0148(14) 0.0017(10) -0.0011(11) -0.0023(10)
C5 0.0154(15) 0.0112(13) 0.0158(15) -0.0001(10) 0.0037(12) -0.0039(11)
C6 0.0134(14) 0.0080(13) 0.0201(15) -0.0012(11) 0.0008(12) 0.0008(10)
C7 0.0208(15) 0.0168(15) 0.0195(17) -0.0037(12) 0.0064(13) -0.0027(12)
C8 0.0282(17) 0.0265(17) 0.0104(14) 0.0005(12) -0.0014(12) -0.0060(14)
N1 0.0205(13) 0.0229(14) 0.0154(13) 0.0044(11) -0.0034(10) -0.0002(12)
Br1 0.0173(2) 0.0274(2) 0.0144(2) 0.00133(11) -0.00493(11) 0.00142(13)
Br2 0.0255(2) 0.0164(2) 0.0150(2) -0.00212(11) 0.00488(12) 0.00475(11)

loop_
_atom_type_symbol
_atom_type_description
_atom_type_scat_dispersion_real
_atom_type_scat_dispersion_imag
_atom_type_scat_source
C C 0.0181 0.0091 'International Tables Vol C Tables 4.2.6.8 and 6.1.1.4'
H H 0.0000 0.0000 'International Tables Vol C Tables 4.2.6.8 and 6.1.1.4'
N N 0.0311 0.0180 'International Tables Vol C Tables 4.2.6.8 and 6.1.1.4'
Br Br -0.6763 1.2805 'International Tables Vol C Tables 4.2.6.8 and 6.1.1.4'

loop_
_geom_angle_atom_site_label_1
_geom_angle_atom_site_label_2
_geom_angle_atom_site_label_3
_geom_angle
_geom_angle_site_symmetry_1
_geom_angle_site_symmetry_3
_geom_angle_publ_flag
C6 C1 C2 121.0(3) . . ?
C6 C1 Br1 118.1(2) . . ?
C2 C1 Br1 120.9(2) . . ?
C3 C2 C1 121.7(3) . . ?
C3 C2 Br2 117.2(2) . . ?
C1 C2 Br2 121.1(2) . . ?
C2 C3 C4 117.3(3) . . ?
C2 C3 H3 121.3 . . ?
C4 C3 H3 121.3 . . ?
N1 C4 C3 130.2(3) . . ?
N1 C4 C5 107.9(3) . . ?
C3 C4 C5 122.0(3) . . ?
C6 C5 C4 119.3(3) . . ?
C6 C5 C7 134.4(3) . . ?
C4 C5 C7 106.3(3) . . ?
C1 C6 C5 118.6(3) . . ?
C1 C6 H6 120.7 . . ?
C5 C6 H6 120.7 . . ?
C8 C7 C5 106.7(3) . . ?
C8 C7 H7 126.6 . . ?
C5 C7 H7 126.6 . . ?
C7 C8 N1 110.5(3) . . ?
C7 C8 H8 124.8 . . ?
N1 C8 H8 124.8 . . ?
C8 N1 C4 108.6(3) . . ?
C8 N1 H1 125.7 . . ?
C4 N1 H1 125.7 . . ?

loop_
_geom_bond_atom_site_label_1
_geom_bond_atom_site_label_2
_geom_bond_distance
_geom_bond_site_symmetry_2
_geom_bond_publ_flag
C1 C6 1.384(4) . ?
C1 C2 1.401(4) . ?
C1 Br1 1.891(3) . ?
C2 C3 1.375(4) . ?
C2 Br2 1.893(3) . ?
C3 C4 1.393(4) . ?
C3 H3 0.9500 . ?
C4 N1 1.373(4) . ?
C4 C5 1.417(4) . ?
C5 C6 1.395(4) . ?
C5 C7 1.433(5) . ?
C6 H6 0.9500 . ?
C7 C8 1.363(5) . ?
C7 H7 0.9500 . ?
C8 N1 1.367(4) . ?
C8 H8 0.9500 . ?
N1 H1 0.8800 . ?

loop_
_geom_torsion_atom_site_label_1
_geom_torsion_atom_site_label_2
_geom_torsion_atom_site_label_3
_geom_torsion_atom_site_label_4
_geom_torsion
_geom_torsion_site_symmetry_1
_geom_torsion_site_symmetry_2
_geom_torsion_site_symmetry_3
_geom_torsion_site_symmetry_4
_geom_torsion_publ_flag
C6 C1 C2 C3 2.3(4) . . . . ?
Br1 C1 C2 C3 -176.8(2) . . . . ?
C6 C1 C2 Br2 -179.1(2) . . . . ?
Br1 C1 C2 Br2 1.8(3) . . . . ?
C1 C2 C3 C4 -0.5(4) . . . . ?
Br2 C2 C3 C4 -179.2(2) . . . . ?
C2 C3 C4 N1 178.4(3) . . . . ?
C2 C3 C4 C5 -1.2(4) . . . . ?
N1 C4 C5 C6 -178.5(3) . . . . ?
C3 C4 C5 C6 1.3(4) . . . . ?
N1 C4 C5 C7 1.0(3) . . . . ?
C3 C4 C5 C7 -179.3(3) . . . . ?
C2 C1 C6 C5 -2.2(4) . . . . ?
Br1 C1 C6 C5 177.0(2) . . . . ?
C4 C5 C6 C1 0.5(4) . . . . ?
C7 C5 C6 C1 -178.8(3) . . . . ?
C6 C5 C7 C8 178.5(3) . . . . ?
C4 C5 C7 C8 -0.8(3) . . . . ?
C5 C7 C8 N1 0.4(4) . . . . ?
C7 C8 N1 C4 0.3(4) . . . . ?
C3 C4 N1 C8 179.5(3) . . . . ?
C5 C4 N1 C8 -0.8(3) . . . . ?

loop_
_cod_related_entry_id
_cod_related_entry_database
_cod_related_entry_code
1 ChemSpider 24588170
